data_1540926
loop_
_publ_author_name
'Schubert, K.'
'Doerre, E.'
'Kluge, M.'

_publ_section_title
;
 Zur Kristallchemie der B-Metalle. III. Kristallstruktur von Ga Se und In
 Te
;
_journal_name_full 'Zeitschrift fuer Metallkunde'
_journal_page_first 216
_journal_page_last 224
_journal_volume 46
_journal_year 1955
_chemical_formula_sum 'Ga Se'
_space_group_IT_number 174
_symmetry_space_group_name_Hall 'P -6'
_symmetry_space_group_name_H-M 'P -6'
_cell_angle_alpha 90
_cell_angle_beta 90
_cell_angle_gamma 120
_cell_formula_units_Z 4
_cell_length_a 3.743
_cell_length_b 3.743
_cell_length_c 15.919
_cell_volume 193.146
_citation_journal_id_ASTM ZEMTAE
_cod_data_source_file Schubert_ZEMTAE_1955_1307.cif
_cod_data_source_block Ga1Se1
_cod_original_cell_volume 193.1461
_cod_original_formula_sum 'Ga1 Se1'
_cod_database_code 1540926

loop_
_symmetry_equiv_pos_as_xyz
x,y,z
-x+y,-x,-z
-y,x-y,z
x,y,-z
-x+y,-x,z
-y,x-y,-z

loop_
_atom_site_label
_atom_site_type_symbol
_atom_site_fract_x
_atom_site_fract_y
_atom_site_fract_z
_atom_site_occupancy
_atom_site_U_iso_or_equiv
Ga1 Ga 0 0 0.075 1 0.0
Se1 Se 0.3333 0.6667 0.65 1 0.0
Se2 Se 0.6667 0.3333 0.15 1 0.0
Ga2 Ga 0.6667 0.3333 0.575 1 0.0
